data_7211205
loop_
_publ_author_name
'Fan, Mengchan'
'Yao, Zhenguo'
'Li, Chen'
'Xia, Yu'
'Zhang, Qi'
'Dai, Jingcao'
'Fu, Zhiyong'

_publ_section_title
;
 A stimuli-responsive zinc-based chain framework constructed via
 metal--ligand directed assembly
;
_journal_issue 42
_journal_name_full CrystEngComm
_journal_page_first 8408
_journal_paper_doi 10.1039/c3ce41497c
_journal_volume 15
_journal_year 2013
_chemical_formula_sum 'C22 H15 Cl N3 O5 Zn'
_chemical_formula_weight 502.19
_chemical_name_systematic
; 
 ? 
;
_space_group_IT_number 14
_symmetry_cell_setting monoclinic
_symmetry_space_group_name_Hall '-P 2ybc'
_symmetry_space_group_name_H-M 'P 1 21/c 1'
_atom_sites_solution_hydrogens geom
_atom_sites_solution_primary direct
_atom_sites_solution_secondary difmap
_audit_creation_method SHELXL-97
_cell_angle_alpha 90.00
_cell_angle_beta 127.380(19)
_cell_angle_gamma 90.00
_cell_formula_units_Z 4
_cell_length_a 9.4500(19)
_cell_length_b 19.880(4)
_cell_length_c 13.513(4)
_cell_measurement_reflns_used 3549
_cell_measurement_temperature 298(2)
_cell_measurement_theta_max 25.03
_cell_measurement_theta_min 3.04
_cell_volume 2017.3(10)
_computing_structure_refinement 'SHELXL-97 (Sheldrick, 1997)'
_computing_structure_solution 'SHELXS-97 (Sheldrick, 1990)'
_diffrn_ambient_temperature 298(2)
_diffrn_measured_fraction_theta_full 0.998
_diffrn_measured_fraction_theta_max 0.998
_diffrn_radiation_monochromator graphite
_diffrn_radiation_source 'fine-focus sealed tube'
_diffrn_radiation_type MoK\a
_diffrn_radiation_wavelength 0.71073
_diffrn_reflns_av_R_equivalents 0.0275
_diffrn_reflns_av_sigmaI/netI 0.0244
_diffrn_reflns_limit_h_max 11
_diffrn_reflns_limit_h_min -9
_diffrn_reflns_limit_k_max 23
_diffrn_reflns_limit_k_min -23
_diffrn_reflns_limit_l_max 16
_diffrn_reflns_limit_l_min -16
_diffrn_reflns_number 15468
_diffrn_reflns_theta_full 25.03
_diffrn_reflns_theta_max 25.03
_diffrn_reflns_theta_min 3.04
_exptl_absorpt_coefficient_mu 1.392
_exptl_absorpt_correction_type none
_exptl_crystal_colour yellow
_exptl_crystal_density_diffrn 1.654
_exptl_crystal_density_method 'not measured'
_exptl_crystal_description block
_exptl_crystal_F_000 1020
_exptl_crystal_size_max 0.15
_exptl_crystal_size_mid 0.15
_exptl_crystal_size_min 0.12
_refine_diff_density_max 1.170
_refine_diff_density_min -0.527
_refine_diff_density_rms 0.062
_refine_ls_extinction_method none
_refine_ls_goodness_of_fit_ref 1.039
_refine_ls_hydrogen_treatment mixed
_refine_ls_matrix_type full
_refine_ls_number_parameters 289
_refine_ls_number_reflns 3549
_refine_ls_number_restraints 0
_refine_ls_restrained_S_all 1.039
_refine_ls_R_factor_all 0.0343
_refine_ls_R_factor_gt 0.0328
_refine_ls_shift/su_max 0.001
_refine_ls_shift/su_mean 0.000
_refine_ls_structure_factor_coef Fsqd
_refine_ls_weighting_details 'calc w=1/[\s^2^(Fo^2^)+(0.0542P)^2^+1.5718P] where P=(Fo^2^+2Fc^2^)/3'
_refine_ls_weighting_scheme calc
_refine_ls_wR_factor_gt 0.0914
_refine_ls_wR_factor_ref 0.0926
_reflns_number_gt 3362
_reflns_number_total 3549
_reflns_threshold_expression >2sigma(I)
_cod_data_source_file c3ce41497c.txt
_cod_data_source_block 1
_cod_depositor_comments
;
The following automatic conversions were performed:

'_symmetry_cell_setting' value 'Monoclinic' changed to 'monoclinic'
according to /home/saulius/struct/CIF-dictionaries/cif_core.dic
dictionary named 'cif_core.dic' version 2.4.2 from 2011-04-26.

Automatic conversion script
Id: cif_fix_values 1891 2012-01-12 08:04:46Z andrius 
;
_cod_original_cell_volume 2017.3(8)
_cod_original_sg_symbol_H-M P21/c
_cod_database_code 7211205

loop_
_symmetry_equiv_pos_as_xyz
'x, y, z'
'-x, y+1/2, -z+1/2'
'-x, -y, -z'
'x, -y-1/2, z-1/2'

loop_
_atom_site_label
_atom_site_type_symbol
_atom_site_fract_x
_atom_site_fract_y
_atom_site_fract_z
_atom_site_U_iso_or_equiv
_atom_site_adp_type
_atom_site_occupancy
_atom_site_symmetry_multiplicity
_atom_site_calc_flag
_atom_site_refinement_flags
Zn1 Zn -0.13837(3) -0.395504(13) -0.66788(3) 0.03022(12) Uani 1 1 d .
Cl1 Cl -0.27066(10) -0.42280(4) -0.87172(7) 0.0553(2) Uani 1 1 d .
O1 O 0.0762(2) -0.45212(10) -0.5634(2) 0.0482(5) Uani 1 1 d .
O2 O 0.1566(2) -0.37074(9) -0.62844(19) 0.0452(5) Uani 1 1 d .
O3 O -0.2983(2) -0.43168(9) -0.63430(16) 0.0360(4) Uani 1 1 d .
O4 O -0.1269(2) -0.39733(9) -0.43787(18) 0.0417(4) Uani 1 1 d .
N1 N -0.1657(3) -0.29285(10) -0.66825(19) 0.0342(4) Uani 1 1 d .
N2 N -0.2514(3) 0.05661(10) -0.64240(18) 0.0323(4) Uani 1 1 d .
N3 N -0.4994(4) 0.25770(14) -0.4595(3) 0.0662(8) Uani 1 1 d .
C1 C -0.1237(4) -0.25198(13) -0.7253(3) 0.0413(6) Uani 1 1 d .
H1A H -0.0790 -0.2710 -0.7641 0.050 Uiso 1 1 calc R
C2 C -0.1430(4) -0.18324(13) -0.7295(3) 0.0408(6) Uani 1 1 d .
H2A H -0.1116 -0.1566 -0.7700 0.049 Uiso 1 1 calc R
C3 C -0.2321(4) -0.26483(13) -0.6143(3) 0.0443(6) Uani 1 1 d .
H3A H -0.2634 -0.2926 -0.5751 0.053 Uiso 1 1 calc R
C4 C -0.2556(4) -0.19679(13) -0.6145(3) 0.0453(6) Uani 1 1 d .
H4A H -0.3020 -0.1792 -0.5759 0.054 Uiso 1 1 calc R
C5 C -0.2100(3) -0.15415(11) -0.6724(2) 0.0333(5) Uani 1 1 d .
C6 C -0.2295(3) -0.08030(12) -0.6689(2) 0.0338(5) Uani 1 1 d .
C7 C -0.3603(3) -0.05386(12) -0.6631(2) 0.0374(5) Uani 1 1 d .
H7A H -0.4419 -0.0825 -0.6676 0.045 Uiso 1 1 calc R
C8 C -0.3700(3) 0.01411(12) -0.6508(2) 0.0367(5) Uani 1 1 d .
H8A H -0.4593 0.0312 -0.6482 0.044 Uiso 1 1 calc R
C9 C -0.1142(3) -0.03520(12) -0.6660(2) 0.0358(5) Uani 1 1 d .
H9A H -0.0290 -0.0509 -0.6741 0.043 Uiso 1 1 calc R
C10 C -0.1258(3) 0.03227(13) -0.6511(2) 0.0364(5) Uani 1 1 d .
H10A H -0.0460 0.0618 -0.6470 0.044 Uiso 1 1 calc R
C11 C -0.2628(3) 0.12846(13) -0.6262(2) 0.0356(5) Uani 1 1 d .
C12 C -0.2111(4) 0.17465(13) -0.6752(3) 0.0468(7) Uani 1 1 d .
H12A H -0.1686 0.1601 -0.7181 0.056 Uiso 1 1 calc R
C13 C -0.2230(5) 0.24233(15) -0.6598(3) 0.0570(8) Uani 1 1 d .
H13A H -0.1845 0.2734 -0.6902 0.068 Uiso 1 1 calc R
C14 C -0.2911(4) 0.26446(14) -0.6002(3) 0.0505(7) Uani 1 1 d .
H14A H -0.3007 0.3103 -0.5914 0.061 Uiso 1 1 calc R
C15 C -0.3276(3) 0.14910(13) -0.5636(2) 0.0393(6) Uani 1 1 d .
H15A H -0.3590 0.1179 -0.5288 0.047 Uiso 1 1 calc R
C16 C -0.3453(4) 0.21777(13) -0.5534(3) 0.0427(6) Uani 1 1 d .
C17 C -0.4278(4) 0.23982(15) -0.4984(3) 0.0505(7) Uani 1 1 d .
C18 C 0.1842(3) -0.42603(12) -0.5776(2) 0.0309(5) Uani 1 1 d .
C19 C -0.2504(3) -0.43043(11) -0.5238(2) 0.0283(5) Uani 1 1 d .
C20 C -0.3749(3) -0.46841(11) -0.5087(2) 0.0261(4) Uani 1 1 d .
C21 C -0.5260(3) -0.43459(11) -0.5413(2) 0.0282(5) Uani 1 1 d .
H21A H -0.5442 -0.3904 -0.5693 0.034 Uiso 1 1 calc R
C22 C 0.3485(3) -0.46507(11) -0.5333(2) 0.0266(4) Uani 1 1 d .
O5 O 0.2273(4) -0.41495(18) -0.2174(4) 0.1345(17) Uani 1 1 d .
H1 H 0.1351 -0.4132 -0.2930 0.202 Uiso 1 1 d R
H2 H 0.2455 -0.4436 -0.1641 0.202 Uiso 1 1 d R

loop_
_atom_site_aniso_label
_atom_site_aniso_U_11
_atom_site_aniso_U_22
_atom_site_aniso_U_33
_atom_site_aniso_U_23
_atom_site_aniso_U_13
_atom_site_aniso_U_12
Zn1 0.02739(17) 0.02976(18) 0.04252(19) 0.00638(10) 0.02591(15) 0.00595(9)
Cl1 0.0474(4) 0.0828(5) 0.0438(4) -0.0026(3) 0.0319(3) 0.0045(3)
O1 0.0372(10) 0.0534(11) 0.0743(13) 0.0268(10) 0.0443(10) 0.0198(8)
O2 0.0412(10) 0.0359(10) 0.0700(13) 0.0173(9) 0.0397(10) 0.0153(8)
O3 0.0294(8) 0.0485(10) 0.0390(9) 0.0056(7) 0.0254(8) -0.0015(7)
O4 0.0337(10) 0.0467(11) 0.0469(10) -0.0085(8) 0.0257(9) -0.0094(7)
N1 0.0326(10) 0.0315(10) 0.0478(12) 0.0069(8) 0.0293(10) 0.0062(8)
N2 0.0329(10) 0.0315(10) 0.0336(10) 0.0035(8) 0.0209(9) 0.0033(8)
N3 0.0744(19) 0.0553(16) 0.098(2) -0.0150(15) 0.0672(19) -0.0059(14)
C1 0.0511(16) 0.0354(13) 0.0569(16) 0.0073(11) 0.0429(14) 0.0080(11)
C2 0.0499(15) 0.0365(14) 0.0530(15) 0.0105(11) 0.0401(14) 0.0069(11)
C3 0.0547(16) 0.0347(13) 0.0703(18) 0.0120(12) 0.0519(16) 0.0083(11)
C4 0.0585(17) 0.0370(13) 0.0681(18) 0.0089(12) 0.0528(16) 0.0096(12)
C5 0.0316(12) 0.0316(12) 0.0399(13) 0.0069(9) 0.0234(11) 0.0058(9)
C6 0.0348(13) 0.0330(12) 0.0353(12) 0.0063(10) 0.0222(11) 0.0057(10)
C7 0.0344(13) 0.0342(13) 0.0489(14) 0.0063(10) 0.0279(12) 0.0034(10)
C8 0.0324(12) 0.0387(13) 0.0420(13) 0.0043(10) 0.0241(11) 0.0057(10)
C9 0.0395(13) 0.0351(13) 0.0424(14) 0.0056(10) 0.0299(12) 0.0061(10)
C10 0.0380(14) 0.0387(14) 0.0401(13) 0.0038(10) 0.0277(12) 0.0011(10)
C11 0.0351(12) 0.0347(12) 0.0355(12) -0.0021(10) 0.0206(11) 0.0004(10)
C12 0.0676(19) 0.0380(14) 0.0531(16) -0.0044(12) 0.0462(16) -0.0047(13)
C13 0.084(2) 0.0382(15) 0.067(2) -0.0041(13) 0.0555(19) -0.0104(15)
C14 0.0634(19) 0.0362(14) 0.0556(17) -0.0078(12) 0.0380(16) -0.0025(13)
C15 0.0369(13) 0.0400(14) 0.0437(14) -0.0016(11) 0.0259(12) -0.0005(10)
C16 0.0391(14) 0.0429(14) 0.0454(14) -0.0086(11) 0.0253(12) 0.0003(11)
C17 0.0521(17) 0.0436(15) 0.0635(18) -0.0106(13) 0.0390(16) -0.0042(13)
C18 0.0276(11) 0.0346(12) 0.0365(12) 0.0028(10) 0.0226(10) 0.0079(9)
C19 0.0254(11) 0.0277(11) 0.0383(12) 0.0045(9) 0.0228(10) 0.0066(9)
C20 0.0246(11) 0.0293(11) 0.0305(11) 0.0020(8) 0.0199(9) 0.0025(8)
C21 0.0287(11) 0.0258(11) 0.0366(12) 0.0050(9) 0.0232(10) 0.0050(9)
C22 0.0248(11) 0.0298(11) 0.0314(11) 0.0029(9) 0.0203(10) 0.0045(8)
O5 0.074(2) 0.091(2) 0.136(3) -0.024(2) 0.010(2) 0.0020(18)

loop_
_atom_type_symbol
_atom_type_description
_atom_type_scat_dispersion_real
_atom_type_scat_dispersion_imag
_atom_type_scat_source
C C 0.0033 0.0016 'International Tables Vol C Tables 4.2.6.8 and 6.1.1.4'
H H 0.0000 0.0000 'International Tables Vol C Tables 4.2.6.8 and 6.1.1.4'
Cl Cl 0.1484 0.1585 'International Tables Vol C Tables 4.2.6.8 and 6.1.1.4'
N N 0.0061 0.0033 'International Tables Vol C Tables 4.2.6.8 and 6.1.1.4'
O O 0.0106 0.0060 'International Tables Vol C Tables 4.2.6.8 and 6.1.1.4'
Zn Zn 0.2839 1.4301 'International Tables Vol C Tables 4.2.6.8 and 6.1.1.4'

loop_
_geom_angle_atom_site_label_1
_geom_angle_atom_site_label_2
_geom_angle_atom_site_label_3
_geom_angle
_geom_angle_site_symmetry_1
_geom_angle_site_symmetry_3
O3 Zn1 O1 103.12(7) . .
O3 Zn1 N1 104.55(8) . .
O1 Zn1 N1 129.84(9) . .
O3 Zn1 Cl1 104.86(6) . .
O1 Zn1 Cl1 107.35(7) . .
N1 Zn1 Cl1 104.82(6) . .
O3 Zn1 C18 131.40(7) . .
O1 Zn1 C18 28.40(7) . .
N1 Zn1 C18 110.23(8) . .
Cl1 Zn1 C18 97.96(6) . .
C18 O1 Zn1 103.40(15) . .
C19 O3 Zn1 119.35(15) . .
C1 N1 C3 117.6(2) . .
C1 N1 Zn1 121.61(17) . .
C3 N1 Zn1 120.76(16) . .
C10 N2 C8 119.7(2) . .
C10 N2 C11 120.8(2) . .
C8 N2 C11 119.4(2) . .
N1 C1 C2 123.4(2) . .
N1 C1 H1A 118.3 . .
C2 C1 H1A 118.3 . .
C1 C2 C5 119.0(2) . .
C1 C2 H2A 120.5 . .
C5 C2 H2A 120.5 . .
N1 C3 C4 122.6(2) . .
N1 C3 H3A 118.7 . .
C4 C3 H3A 118.7 . .
C3 C4 C5 119.9(2) . .
C3 C4 H4A 120.0 . .
C5 C4 H4A 120.0 . .
C4 C5 C2 117.5(2) . .
C4 C5 C6 120.0(2) . .
C2 C5 C6 122.5(2) . .
C7 C6 C9 117.5(2) . .
C7 C6 C5 120.5(2) . .
C9 C6 C5 121.9(2) . .
C8 C7 C6 120.5(2) . .
C8 C7 H7A 119.7 . .
C6 C7 H7A 119.7 . .
N2 C8 C7 120.8(2) . .
N2 C8 H8A 119.6 . .
C7 C8 H8A 119.6 . .
C10 C9 C6 120.2(2) . .
C10 C9 H9A 119.9 . .
C6 C9 H9A 119.9 . .
N2 C10 C9 121.0(2) . .
N2 C10 H10A 119.5 . .
C9 C10 H10A 119.5 . .
C15 C11 C12 121.0(2) . .
C15 C11 N2 119.1(2) . .
C12 C11 N2 119.9(2) . .
C13 C12 C11 119.5(3) . .
C13 C12 H12A 120.3 . .
C11 C12 H12A 120.3 . .
C14 C13 C12 120.8(3) . .
C14 C13 H13A 119.6 . .
C12 C13 H13A 119.6 . .
C13 C14 C16 119.2(3) . .
C13 C14 H14A 120.4 . .
C16 C14 H14A 120.4 . .
C11 C15 C16 118.6(2) . .
C11 C15 H15A 120.7 . .
C16 C15 H15A 120.7 . .
C14 C16 C15 120.8(3) . .
C14 C16 C17 120.0(3) . .
C15 C16 C17 119.1(3) . .
N3 C17 C16 177.2(4) . .
O2 C18 O1 122.3(2) . .
O2 C18 C22 120.0(2) . .
O1 C18 C22 117.7(2) . .
O2 C18 Zn1 74.82(13) . .
O1 C18 Zn1 48.20(11) . .
C22 C18 Zn1 162.40(16) . .
O4 C19 O3 125.4(2) . .
O4 C19 C20 120.8(2) . .
O3 C19 C20 113.40(19) . .
C21 C20 C22 118.8(2) . 3_544
C21 C20 C19 116.78(19) . .
C22 C20 C19 124.38(19) 3_544 .
C20 C21 C22 121.7(2) . 1_455
C20 C21 H21A 119.1 . .
C22 C21 H21A 119.1 1_455 .
C21 C22 C20 119.5(2) 1_655 3_544
C21 C22 C18 117.91(19) 1_655 .
C20 C22 C18 122.5(2) 3_544 .
H1 O5 H2 125.3 . .

loop_
_geom_bond_atom_site_label_1
_geom_bond_atom_site_label_2
_geom_bond_distance
_geom_bond_site_symmetry_2
Zn1 O3 1.9597(16) .
Zn1 O1 1.9737(18) .
Zn1 N1 2.057(2) .
Zn1 Cl1 2.2942(11) .
Zn1 C18 2.575(2) .
O1 C18 1.259(3) .
O2 C18 1.237(3) .
O3 C19 1.271(3) .
O4 C19 1.223(3) .
N1 C1 1.336(3) .
N1 C3 1.338(3) .
N2 C10 1.352(3) .
N2 C8 1.352(3) .
N2 C11 1.459(3) .
N3 C17 1.136(4) .
C1 C2 1.375(4) .
C1 H1A 0.9300 .
C2 C5 1.387(3) .
C2 H2A 0.9300 .
C3 C4 1.371(4) .
C3 H3A 0.9300 .
C4 C5 1.388(3) .
C4 H4A 0.9300 .
C5 C6 1.484(3) .
C6 C7 1.388(3) .
C6 C9 1.393(3) .
C7 C8 1.371(4) .
C7 H7A 0.9300 .
C8 H8A 0.9300 .
C9 C10 1.370(4) .
C9 H9A 0.9300 .
C10 H10A 0.9300 .
C11 C15 1.375(4) .
C11 C12 1.383(4) .
C12 C13 1.376(4) .
C12 H12A 0.9300 .
C13 C14 1.373(4) .
C13 H13A 0.9300 .
C14 C16 1.385(4) .
C14 H14A 0.9300 .
C15 C16 1.392(4) .
C15 H15A 0.9300 .
C16 C17 1.434(4) .
C18 C22 1.498(3) .
C19 C20 1.512(3) .
C20 C21 1.387(3) .
C20 C22 1.400(3) 3_544
C21 C22 1.393(3) 1_455
C21 H21A 0.9300 .
C22 C21 1.393(3) 1_655
C22 C20 1.400(3) 3_544
O5 H1 0.8500 .
O5 H2 0.8500 .

loop_
_geom_torsion_atom_site_label_1
_geom_torsion_atom_site_label_2
_geom_torsion_atom_site_label_3
_geom_torsion_atom_site_label_4
_geom_torsion
_geom_torsion_site_symmetry_1
_geom_torsion_site_symmetry_4
O3 Zn1 O1 C18 -175.44(16) . .
N1 Zn1 O1 C18 -53.4(2) . .
Cl1 Zn1 O1 C18 74.15(17) . .
O1 Zn1 O3 C19 60.41(18) . .
N1 Zn1 O3 C19 -77.32(17) . .
Cl1 Zn1 O3 C19 172.66(15) . .
C18 Zn1 O3 C19 57.5(2) . .
O3 Zn1 N1 C1 -158.4(2) . .
O1 Zn1 N1 C1 80.1(2) . .
Cl1 Zn1 N1 C1 -48.4(2) . .
C18 Zn1 N1 C1 56.1(2) . .
O3 Zn1 N1 C3 19.4(2) . .
O1 Zn1 N1 C3 -102.0(2) . .
Cl1 Zn1 N1 C3 129.5(2) . .
C18 Zn1 N1 C3 -126.1(2) . .
C3 N1 C1 C2 0.9(4) . .
Zn1 N1 C1 C2 178.8(2) . .
N1 C1 C2 C5 -0.2(4) . .
C1 N1 C3 C4 -0.8(4) . .
Zn1 N1 C3 C4 -178.7(2) . .
N1 C3 C4 C5 0.0(5) . .
C3 C4 C5 C2 0.6(4) . .
C3 C4 C5 C6 -177.9(3) . .
C1 C2 C5 C4 -0.5(4) . .
C1 C2 C5 C6 177.9(2) . .
C4 C5 C6 C7 -30.0(4) . .
C2 C5 C6 C7 151.6(3) . .
C4 C5 C6 C9 147.2(3) . .
C2 C5 C6 C9 -31.1(4) . .
C9 C6 C7 C8 -2.1(4) . .
C5 C6 C7 C8 175.3(2) . .
C10 N2 C8 C7 2.6(4) . .
C11 N2 C8 C7 -178.4(2) . .
C6 C7 C8 N2 -0.9(4) . .
C7 C6 C9 C10 3.4(4) . .
C5 C6 C9 C10 -173.9(2) . .
C8 N2 C10 C9 -1.3(4) . .
C11 N2 C10 C9 179.8(2) . .
C6 C9 C10 N2 -1.8(4) . .
C10 N2 C11 C15 -150.8(2) . .
C8 N2 C11 C15 30.3(3) . .
C10 N2 C11 C12 30.2(3) . .
C8 N2 C11 C12 -148.7(3) . .
C15 C11 C12 C13 0.7(4) . .
N2 C11 C12 C13 179.7(3) . .
C11 C12 C13 C14 -2.2(5) . .
C12 C13 C14 C16 1.1(5) . .
C12 C11 C15 C16 1.8(4) . .
N2 C11 C15 C16 -177.2(2) . .
C13 C14 C16 C15 1.5(5) . .
C13 C14 C16 C17 -175.8(3) . .
C11 C15 C16 C14 -3.0(4) . .
C11 C15 C16 C17 174.4(3) . .
C14 C16 C17 N3 78(7) . .
C15 C16 C17 N3 -100(7) . .
Zn1 O1 C18 O2 11.5(3) . .
Zn1 O1 C18 C22 -167.06(17) . .
O3 Zn1 C18 O2 -164.00(14) . .
O1 Zn1 C18 O2 -169.9(3) . .
N1 Zn1 C18 O2 -31.00(17) . .
Cl1 Zn1 C18 O2 78.07(15) . .
O3 Zn1 C18 O1 5.9(2) . .
N1 Zn1 C18 O1 138.92(17) . .
Cl1 Zn1 C18 O1 -112.01(17) . .
O3 Zn1 C18 C22 46.9(6) . .
O1 Zn1 C18 C22 41.0(5) . .
N1 Zn1 C18 C22 179.9(5) . .
Cl1 Zn1 C18 C22 -71.0(5) . .
Zn1 O3 C19 O4 14.7(3) . .
Zn1 O3 C19 C20 -172.05(13) . .
O4 C19 C20 C21 91.1(3) . .
O3 C19 C20 C21 -82.5(3) . .
O4 C19 C20 C22 -90.2(3) . 3_544
O3 C19 C20 C22 96.2(3) . 3_544
C22 C20 C21 C22 0.1(4) 3_544 1_455
C19 C20 C21 C22 178.9(2) . 1_455
O2 C18 C22 C21 5.5(3) . 1_655
O1 C18 C22 C21 -175.9(2) . 1_655
Zn1 C18 C22 C21 150.6(4) . 1_655
O2 C18 C22 C20 -170.8(2) . 3_544
O1 C18 C22 C20 7.8(3) . 3_544
Zn1 C18 C22 C20 -25.7(7) . 3_544
